data_4311569
loop_
_publ_author_name
'Horst Brombacher'
'Heinrich Vahrenkamp'

_publ_section_title
;
 Pyrazolylborate-Zinc Alkoxide Complexes. 3. Acid-Base Reactions
;
_journal_name_full 'Inorganic Chemistry'
_journal_page_first 6054
_journal_page_last 6060
_journal_paper_doi 10.1021/ic049177a
_journal_volume 43
_journal_year 2004
_chemical_formula_sum 'C40 H37 B N8 Zn'
_chemical_formula_weight 705.96
_chemical_melting_point 262
_chemical_name_common Tp(Ph,Me)Znpz(Ph,Me)
_chemical_name_systematic
; 
Hydrotris(3-phenyl-5-methylpyrazol-1-yl)borato-zink-
(3-phenyl-5-methyl)pyrazolid 
;
_space_group_IT_number 2
_symmetry_cell_setting triclinic
_symmetry_space_group_name_Hall '-P 1'
_symmetry_space_group_name_H-M 'P -1'
_atom_sites_solution_hydrogens geom
_atom_sites_solution_primary direct
_atom_sites_solution_secondary difmap
_audit_creation_method SHELXL-97
_cell_angle_alpha 79.083(2)
_cell_angle_beta 75.370(2)
_cell_angle_gamma 71.174(2)
_cell_formula_units_Z 2
_cell_length_a 11.7240(12)
_cell_length_b 12.3389(13)
_cell_length_c 13.7083(14)
_cell_measurement_temperature 296(2)
_cell_volume 1803.5(3)
_computing_cell_refinement 'Bruker SMART'
_computing_data_collection 'Bruker SMART'
_computing_data_reduction 'Bruker SHELXTL'
_computing_molecular_graphics 'Bruker SHELXTL'
_computing_publication_material 'Bruker SHELXTL'
_computing_structure_refinement 'Bruker SHELXTL'
_computing_structure_solution 'Bruker SHELXTL'
_diffrn_ambient_temperature 296(2)
_diffrn_measured_fraction_theta_full 0.947
_diffrn_measured_fraction_theta_max 0.947
_diffrn_measurement_device_type 'CCD area detector'
_diffrn_measurement_method 'phi and omega scans'
_diffrn_radiation_monochromator graphite
_diffrn_radiation_source 'fine-focus sealed tube'
_diffrn_radiation_type MoK\a
_diffrn_radiation_wavelength 0.71073
_diffrn_reflns_av_R_equivalents 0.1235
_diffrn_reflns_av_sigmaI/netI 0.2794
_diffrn_reflns_limit_h_max 15
_diffrn_reflns_limit_h_min -15
_diffrn_reflns_limit_k_max 16
_diffrn_reflns_limit_k_min -15
_diffrn_reflns_limit_l_max 18
_diffrn_reflns_limit_l_min -18
_diffrn_reflns_number 16749
_diffrn_reflns_theta_full 28.33
_diffrn_reflns_theta_max 28.33
_diffrn_reflns_theta_min 1.55
_exptl_absorpt_coefficient_mu 0.722
_exptl_absorpt_correction_type SADABS
_exptl_crystal_colour colorless
_exptl_crystal_density_diffrn 1.300
_exptl_crystal_density_method 'not measured'
_exptl_crystal_description plates
_exptl_crystal_F_000 736
_exptl_crystal_size_max 0.13
_exptl_crystal_size_mid 0.11
_exptl_crystal_size_min 0.02
_refine_diff_density_max 0.641
_refine_diff_density_min -0.551
_refine_diff_density_rms 0.159
_refine_ls_extinction_coef 0.083(6)
_refine_ls_extinction_expression Fc^*^=kFc[1+0.001xFc^2^\l^3^/sin(2\q)]^-1/4^
_refine_ls_extinction_method SHELXL
_refine_ls_goodness_of_fit_ref 0.908
_refine_ls_hydrogen_treatment 'riding model'
_refine_ls_matrix_type full
_refine_ls_number_parameters 452
_refine_ls_number_reflns 8532
_refine_ls_number_restraints 0
_refine_ls_restrained_S_all 0.908
_refine_ls_R_factor_all 0.2918
_refine_ls_R_factor_gt 0.0816
_refine_ls_shift/su_max 0.000
_refine_ls_shift/su_mean 0.000
_refine_ls_structure_factor_coef Fsqd
_refine_ls_weighting_details 'calc w=1/[\s^2^(Fo^2^)+(0.1241P)^2^+0.0000P] where P=(Fo^2^+2Fc^2^)/3'
_refine_ls_weighting_scheme calc
_refine_ls_wR_factor_gt 0.1782
_refine_ls_wR_factor_ref 0.2978
_reflns_number_gt 2320
_reflns_number_total 8532
_reflns_threshold_expression >2sigma(I)
_cod_data_source_file ic049177asi20040706_093708_2.cif
_cod_data_source_block brombjm
_cod_depositor_comments
;
The following automatic conversions were performed:
'_symmetry_cell_setting' value 'Triclinic' changed to 'triclinic'
according to '/home/saulius/struct/CIF-dictionaries/cif_core.dic'
dictionary named 'cif_core.dic' version 2.4.1 from
2010-06-29.

'_geom_angle_publ_flag' value 'Y' changed to 'y' according to
'/home/saulius/struct/CIF-dictionaries/cif_core.dic' dictionary named
'cif_core.dic' version 2.4.1 from 2010-06-29 (91
time).

'_geom_bond_publ_flag' value 'Y' changed to 'y' according to
'/home/saulius/struct/CIF-dictionaries/cif_core.dic' dictionary named
'cif_core.dic' version 2.4.1 from 2010-06-29 (59 times).

Automatic conversion script
Id: cif_fix_enum 1527 2010-12-29 10:47:43Z saulius 
;
_cod_database_code 4311569

loop_
_symmetry_equiv_pos_as_xyz
'x, y, z'
'-x, -y, -z'

loop_
_atom_site_label
_atom_site_type_symbol
_atom_site_fract_x
_atom_site_fract_y
_atom_site_fract_z
_atom_site_U_iso_or_equiv
_atom_site_adp_type
_atom_site_occupancy
_atom_site_symmetry_multiplicity
_atom_site_calc_flag
_atom_site_refinement_flags
_atom_site_disorder_assembly
_atom_site_disorder_group
Zn1 Zn 0.73181(9) 0.79164(9) 0.66536(7) 0.0581(5) Uani 1 1 d . . .
N1 N 0.9117(6) 0.7891(6) 0.6205(5) 0.0581(18) Uani 1 1 d . . .
N2 N 0.7355(6) 0.7062(6) 0.5480(5) 0.0555(18) Uani 1 1 d . . .
N3 N 0.6813(6) 0.9483(6) 0.5864(5) 0.0523(17) Uani 1 1 d . . .
N4 N 0.9435(6) 0.8275(6) 0.5175(5) 0.0587(18) Uani 1 1 d . . .
N5 N 0.8152(6) 0.7344(6) 0.4610(5) 0.0549(17) Uani 1 1 d . . .
N6 N 0.7347(6) 0.9465(5) 0.4836(5) 0.0521(17) Uani 1 1 d . . .
N7 N 0.6524(6) 0.7407(6) 0.7965(5) 0.0590(19) Uani 1 1 d . . .
N8 N 0.5331(6) 0.8028(6) 0.8324(5) 0.0597(19) Uani 1 1 d . . .
B1 B 0.8505(9) 0.8473(9) 0.4509(7) 0.056(3) Uani 1 1 d . . .
H1 H 0.8883 0.8666 0.3800 0.068 Uiso 1 1 calc R . .
C1 C 1.0600(8) 0.8313(8) 0.4946(7) 0.062(2) Uani 1 1 d . . .
C2 C 1.1069(8) 0.7951(8) 0.5805(7) 0.067(2) Uani 1 1 d . . .
H2A H 1.1863 0.7890 0.5861 0.081 Uiso 1 1 calc R . .
C3 C 1.0140(7) 0.7691(7) 0.6583(6) 0.056(2) Uani 1 1 d . . .
C4 C 1.1198(9) 0.8760(9) 0.3902(7) 0.081(3) Uani 1 1 d . . .
H4A H 1.0635 0.8949 0.3453 0.121 Uiso 1 1 calc R . .
H4B H 1.1930 0.8177 0.3646 0.121 Uiso 1 1 calc R . .
H4C H 1.1410 0.9437 0.3945 0.121 Uiso 1 1 calc R . .
C5 C 1.0148(8) 0.7323(8) 0.7655(7) 0.066(2) Uani 1 1 d . . .
C6 C 0.9203(10) 0.7829(10) 0.8407(8) 0.090(3) Uani 1 1 d . . .
H6A H 0.8533 0.8420 0.8233 0.108 Uiso 1 1 calc R . .
C7 C 0.9249(11) 0.7456(12) 0.9436(8) 0.108(4) Uani 1 1 d . . .
H7A H 0.8602 0.7793 0.9939 0.129 Uiso 1 1 calc R . .
C8 C 1.0226(13) 0.6611(12) 0.9697(11) 0.121(5) Uani 1 1 d . . .
H8B H 1.0266 0.6378 1.0377 0.146 Uiso 1 1 calc R . .
C9 C 1.1151(12) 0.6106(12) 0.8953(10) 0.129(5) Uani 1 1 d . . .
H9A H 1.1811 0.5505 0.9132 0.155 Uiso 1 1 calc R . .
C10 C 1.1132(9) 0.6459(10) 0.7954(8) 0.094(3) Uani 1 1 d . . .
H10A H 1.1792 0.6115 0.7464 0.113 Uiso 1 1 calc R . .
C11 C 0.8505(8) 0.6519(8) 0.4004(7) 0.070(3) Uani 1 1 d . . .
C12 C 0.7936(9) 0.5698(8) 0.4448(7) 0.079(3) Uani 1 1 d . . .
H12A H 0.8022 0.5025 0.4189 0.095 Uiso 1 1 calc R . .
C13 C 0.7191(8) 0.6059(8) 0.5375(7) 0.065(2) Uani 1 1 d . . .
C14 C 0.9408(9) 0.6578(10) 0.3015(7) 0.101(4) Uani 1 1 d . . .
H14A H 0.9670 0.7257 0.2933 0.152 Uiso 1 1 calc R . .
H14B H 0.9022 0.6609 0.2466 0.152 Uiso 1 1 calc R . .
H14C H 1.0108 0.5907 0.3012 0.152 Uiso 1 1 calc R . .
C15 C 0.6346(8) 0.5522(8) 0.6127(7) 0.067(2) Uani 1 1 d . . .
C16 C 0.6472(11) 0.4367(9) 0.6166(10) 0.113(4) Uani 1 1 d . . .
H16A H 0.7100 0.3919 0.5716 0.135 Uiso 1 1 calc R . .
C17 C 0.5661(14) 0.3881(11) 0.6873(11) 0.134(5) Uani 1 1 d . . .
H17 H 0.5789 0.3090 0.6924 0.160 Uiso 1 1 calc R . .
C18 C 0.4682(12) 0.4509(12) 0.7500(11) 0.116(4) Uani 1 1 d . . .
H18A H 0.4116 0.4167 0.7941 0.139 Uiso 1 1 calc R . .
C19 C 0.4547(9) 0.5655(10) 0.7469(8) 0.082(3) Uani 1 1 d . . .
H19 H 0.3899 0.6101 0.7907 0.098 Uiso 1 1 calc R . .
C20 C 0.5371(8) 0.6143(8) 0.6791(7) 0.067(2) Uani 1 1 d . . .
H20A H 0.5268 0.6925 0.6777 0.080 Uiso 1 1 calc R . .
C21 C 0.6768(8) 1.0444(8) 0.4318(6) 0.060(2) Uani 1 1 d . . .
C22 C 0.5863(8) 1.1100(7) 0.4996(6) 0.059(2) Uani 1 1 d . . .
H22A H 0.5306 1.1810 0.4847 0.071 Uiso 1 1 calc R . .
C23 C 0.5943(7) 1.0490(7) 0.5953(6) 0.053(2) Uani 1 1 d . . .
C24 C 0.7113(9) 1.0689(8) 0.3190(6) 0.081(3) Uani 1 1 d . . .
H24A H 0.6588 1.1424 0.2969 0.121 Uiso 1 1 calc R . .
H24B H 0.7017 1.0099 0.2878 0.121 Uiso 1 1 calc R . .
H24C H 0.7955 1.0703 0.2997 0.121 Uiso 1 1 calc R . .
C25 C 0.5274(7) 1.0849(7) 0.6971(6) 0.051(2) Uani 1 1 d . . .
C26 C 0.4096(8) 1.1609(8) 0.7102(7) 0.070(3) Uani 1 1 d . . .
H26 H 0.3695 1.1864 0.6560 0.085 Uiso 1 1 calc R . .
C27 C 0.3513(10) 1.1992(9) 0.8043(9) 0.088(3) Uani 1 1 d . . .
H27A H 0.2722 1.2502 0.8126 0.106 Uiso 1 1 calc R . .
C28 C 0.4081(11) 1.1631(10) 0.8838(9) 0.090(3) Uani 1 1 d . . .
H28A H 0.3678 1.1878 0.9469 0.109 Uiso 1 1 calc R . .
C29 C 0.5270(10) 1.0891(9) 0.8709(7) 0.078(3) Uani 1 1 d . . .
H29A H 0.5674 1.0661 0.9250 0.093 Uiso 1 1 calc R . .
C30 C 0.5852(8) 1.0497(8) 0.7791(7) 0.066(2) Uani 1 1 d . . .
H30A H 0.6643 0.9988 0.7716 0.080 Uiso 1 1 calc R . .
C31 C 0.6812(8) 0.6396(8) 0.8571(6) 0.063(2) Uani 1 1 d . . .
C32 C 0.5826(8) 0.6363(7) 0.9357(6) 0.063(2) Uani 1 1 d . . .
H32 H 0.5770 0.5784 0.9895 0.075 Uiso 1 1 calc R . .
C33 C 0.4922(8) 0.7401(8) 0.9166(6) 0.060(2) Uani 1 1 d . . .
C34 C 0.8015(9) 0.5526(8) 0.8307(8) 0.092(3) Uani 1 1 d . . .
H34A H 0.8484 0.5809 0.7687 0.138 Uiso 1 1 calc R . .
H34B H 0.7885 0.4824 0.8219 0.138 Uiso 1 1 calc R . .
H34C H 0.8456 0.5380 0.8842 0.138 Uiso 1 1 calc R . .
C35 C 0.3674(9) 0.7844(8) 0.9751(6) 0.063(2) Uani 1 1 d . . .
C36 C 0.3209(10) 0.7225(9) 1.0634(8) 0.087(3) Uani 1 1 d . . .
H36A H 0.3697 0.6497 1.0834 0.105 Uiso 1 1 calc R . .
C37 C 0.2047(11) 0.7642(12) 1.1234(9) 0.109(4) Uani 1 1 d . . .
H37 H 0.1769 0.7198 1.1818 0.130 Uiso 1 1 calc R . .
C38 C 0.1318(12) 0.8720(13) 1.0951(10) 0.113(4) Uani 1 1 d . . .
H38A H 0.0546 0.9022 1.1348 0.135 Uiso 1 1 calc R . .
C39 C 0.1738(10) 0.9336(11) 1.0085(9) 0.102(4) Uani 1 1 d . . .
H39A H 0.1228 1.0051 0.9879 0.123 Uiso 1 1 calc R . .
C40 C 0.2900(9) 0.8939(9) 0.9495(8) 0.083(3) Uani 1 1 d . . .
H40A H 0.3171 0.9403 0.8924 0.100 Uiso 1 1 calc R . .

loop_
_atom_site_aniso_label
_atom_site_aniso_U_11
_atom_site_aniso_U_22
_atom_site_aniso_U_33
_atom_site_aniso_U_23
_atom_site_aniso_U_13
_atom_site_aniso_U_12
Zn1 0.0528(7) 0.0613(7) 0.0548(7) -0.0023(5) -0.0032(5) -0.0178(5)
N1 0.054(4) 0.077(5) 0.045(4) -0.004(4) -0.010(3) -0.023(4)
N2 0.051(4) 0.058(5) 0.054(4) -0.007(3) -0.001(3) -0.018(3)
N3 0.047(4) 0.054(4) 0.050(4) -0.009(3) -0.001(3) -0.012(3)
N4 0.045(4) 0.078(5) 0.053(4) -0.003(4) -0.001(3) -0.026(4)
N5 0.048(4) 0.060(4) 0.051(4) -0.008(4) 0.002(3) -0.016(3)
N6 0.059(4) 0.048(4) 0.044(4) 0.003(3) -0.007(3) -0.017(3)
N7 0.055(4) 0.055(5) 0.055(4) -0.006(4) 0.001(4) -0.011(4)
N8 0.055(5) 0.053(4) 0.059(4) -0.003(4) -0.007(4) -0.006(4)
B1 0.057(6) 0.065(7) 0.046(6) 0.000(5) -0.007(5) -0.024(5)
C1 0.054(6) 0.075(6) 0.058(6) -0.008(5) -0.003(5) -0.027(5)
C2 0.049(5) 0.082(7) 0.074(6) -0.017(5) -0.009(5) -0.022(5)
C3 0.046(5) 0.073(6) 0.051(5) -0.005(4) -0.006(4) -0.023(4)
C4 0.073(6) 0.098(8) 0.072(6) -0.009(6) 0.010(5) -0.044(6)
C5 0.048(5) 0.091(7) 0.059(6) -0.007(5) -0.014(5) -0.019(5)
C6 0.074(7) 0.108(9) 0.078(7) -0.011(7) -0.018(6) -0.010(6)
C7 0.100(9) 0.151(12) 0.053(7) -0.010(7) -0.003(6) -0.022(9)
C8 0.099(10) 0.141(12) 0.110(10) -0.002(9) -0.050(9) -0.001(9)
C9 0.094(10) 0.159(13) 0.088(9) 0.015(9) -0.037(8) 0.024(9)
C10 0.061(7) 0.132(10) 0.076(7) -0.002(7) -0.028(6) -0.006(6)
C11 0.057(6) 0.070(7) 0.071(6) -0.027(5) 0.009(5) -0.007(5)
C12 0.083(7) 0.068(7) 0.087(7) -0.030(6) 0.007(6) -0.031(6)
C13 0.059(6) 0.052(6) 0.081(7) -0.014(5) -0.006(5) -0.015(5)
C14 0.089(8) 0.121(9) 0.084(8) -0.045(7) 0.023(6) -0.030(7)
C15 0.058(6) 0.063(6) 0.084(7) -0.014(5) -0.009(5) -0.025(5)
C16 0.102(9) 0.064(7) 0.156(12) -0.026(7) 0.023(8) -0.034(7)
C17 0.141(12) 0.077(9) 0.182(14) 0.004(9) 0.009(11) -0.072(9)
C18 0.096(9) 0.092(10) 0.143(12) 0.008(8) 0.012(8) -0.047(8)
C19 0.072(7) 0.083(8) 0.091(8) -0.006(6) 0.000(6) -0.037(6)
C20 0.059(6) 0.065(6) 0.082(7) -0.012(5) -0.011(5) -0.025(5)
C21 0.069(6) 0.058(6) 0.057(6) 0.011(5) -0.020(5) -0.029(5)
C22 0.062(6) 0.052(5) 0.059(6) 0.001(5) -0.017(5) -0.011(4)
C23 0.052(5) 0.046(5) 0.062(6) 0.000(4) -0.017(4) -0.016(4)
C24 0.111(8) 0.086(7) 0.049(5) 0.008(5) -0.020(5) -0.039(6)
C25 0.050(5) 0.052(5) 0.053(5) -0.010(4) -0.006(4) -0.016(4)
C26 0.065(6) 0.074(7) 0.075(7) -0.022(5) -0.016(5) -0.015(5)
C27 0.073(7) 0.092(8) 0.098(9) -0.038(7) -0.002(7) -0.017(6)
C28 0.079(8) 0.110(9) 0.089(8) -0.035(7) 0.009(7) -0.043(7)
C29 0.092(8) 0.086(7) 0.059(6) -0.017(5) -0.017(6) -0.026(6)
C30 0.066(6) 0.070(6) 0.064(6) -0.016(5) -0.009(5) -0.019(5)
C31 0.071(6) 0.057(6) 0.053(5) 0.000(5) -0.002(5) -0.019(5)
C32 0.066(6) 0.056(6) 0.047(5) 0.013(4) -0.002(4) -0.010(5)
C33 0.066(6) 0.072(6) 0.040(5) -0.004(4) -0.005(4) -0.026(5)
C34 0.074(7) 0.072(7) 0.100(8) 0.014(6) -0.004(6) -0.004(6)
C35 0.074(6) 0.066(6) 0.048(5) -0.007(5) -0.005(5) -0.026(5)
C36 0.090(8) 0.076(7) 0.079(7) -0.004(6) 0.012(6) -0.027(6)
C37 0.096(9) 0.110(10) 0.103(9) -0.018(8) 0.025(8) -0.040(8)
C38 0.088(9) 0.138(12) 0.092(9) -0.028(9) 0.030(7) -0.034(9)
C39 0.061(7) 0.125(10) 0.097(9) -0.029(8) -0.002(6) 0.003(7)
C40 0.080(7) 0.089(8) 0.074(7) -0.011(6) -0.006(6) -0.022(6)

loop_
_atom_type_symbol
_atom_type_description
_atom_type_scat_dispersion_real
_atom_type_scat_dispersion_imag
_atom_type_scat_source
C C 0.0033 0.0016 'International Tables Vol C Tables 4.2.6.8 and 6.1.1.4'
H H 0.0000 0.0000 'International Tables Vol C Tables 4.2.6.8 and 6.1.1.4'
B B 0.0013 0.0007 'International Tables Vol C Tables 4.2.6.8 and 6.1.1.4'
N N 0.0061 0.0033 'International Tables Vol C Tables 4.2.6.8 and 6.1.1.4'
Zn Zn 0.2839 1.4301 'International Tables Vol C Tables 4.2.6.8 and 6.1.1.4'

loop_
_geom_angle_atom_site_label_1
_geom_angle_atom_site_label_2
_geom_angle_atom_site_label_3
_geom_angle
_geom_angle_site_symmetry_1
_geom_angle_site_symmetry_3
_geom_angle_publ_flag
N7 Zn1 N3 127.0(3) . . y
N7 Zn1 N1 126.6(3) . . y
N3 Zn1 N1 90.4(3) . . y
N7 Zn1 N2 116.2(3) . . y
N3 Zn1 N2 93.3(3) . . y
N1 Zn1 N2 94.6(3) . . y
C3 N1 N4 105.7(6) . . y
C3 N1 Zn1 141.3(6) . . y
N4 N1 Zn1 112.8(5) . . y
C13 N2 N5 106.8(7) . . y
C13 N2 Zn1 137.4(6) . . y
N5 N2 Zn1 110.9(5) . . y
C23 N3 N6 106.5(6) . . y
C23 N3 Zn1 139.9(6) . . y
N6 N3 Zn1 111.7(5) . . y
C1 N4 N1 109.8(7) . . y
C1 N4 B1 131.5(7) . . y
N1 N4 B1 118.5(6) . . y
C11 N5 N2 109.6(7) . . y
C11 N5 B1 131.8(7) . . y
N2 N5 B1 118.5(6) . . y
C21 N6 N3 108.9(6) . . y
C21 N6 B1 132.1(7) . . y
N3 N6 B1 118.6(6) . . y
C31 N7 N8 109.5(7) . . y
C31 N7 Zn1 131.5(6) . . y
N8 N7 Zn1 117.7(5) . . y
C33 N8 N7 105.9(7) . . y
N4 B1 N6 110.7(7) . . y
N4 B1 N5 108.4(7) . . y
N6 B1 N5 110.0(7) . . y
N4 C1 C2 108.3(7) . . y
N4 C1 C4 122.7(8) . . y
C2 C1 C4 128.9(8) . . y
C1 C2 C3 107.2(8) . . y
N1 C3 C2 109.0(7) . . y
N1 C3 C5 121.8(7) . . y
C2 C3 C5 129.2(8) . . y
C6 C5 C10 117.5(9) . . y
C6 C5 C3 122.0(9) . . y
C10 C5 C3 120.5(9) . . y
C5 C6 C7 120.3(10) . . y
C8 C7 C6 120.4(11) . . y
C7 C8 C9 119.1(12) . . y
C10 C9 C8 121.5(12) . . y
C9 C10 C5 121.2(10) . . y
N5 C11 C12 108.8(8) . . y
N5 C11 C14 121.3(9) . . y
C12 C11 C14 130.0(9) . . y
C11 C12 C13 106.8(8) . . y
N2 C13 C12 107.9(8) . . y
N2 C13 C15 122.6(8) . . y
C12 C13 C15 129.5(9) . . y
C16 C15 C20 117.3(9) . . y
C16 C15 C13 120.4(9) . . y
C20 C15 C13 122.2(9) . . y
C17 C16 C15 119.5(11) . . y
C18 C17 C16 122.6(12) . . y
C17 C18 C19 118.4(11) . . y
C18 C19 C20 119.6(10) . . y
C19 C20 C15 122.6(9) . . y
N6 C21 C22 108.4(7) . . y
N6 C21 C24 122.4(8) . . y
C22 C21 C24 129.2(8) . . y
C21 C22 C23 106.1(8) . . y
N3 C23 C22 109.9(7) . . y
N3 C23 C25 120.8(7) . . y
C22 C23 C25 129.2(8) . . y
C26 C25 C30 118.6(8) . . y
C26 C25 C23 120.8(8) . . y
C30 C25 C23 120.5(7) . . y
C25 C26 C27 120.1(9) . . y
C28 C27 C26 120.7(10) . . y
C27 C28 C29 119.6(10) . . y
C30 C29 C28 120.4(10) . . y
C29 C30 C25 120.6(9) . . y
N7 C31 C32 109.0(7) . . y
N7 C31 C34 120.4(8) . . y
C32 C31 C34 130.6(8) . . y
C31 C32 C33 104.4(7) . . y
N8 C33 C32 111.2(7) . . y
N8 C33 C35 119.5(8) . . y
C32 C33 C35 129.3(8) . . y
C36 C35 C40 115.7(9) . . y
C36 C35 C33 121.7(9) . . y
C40 C35 C33 122.6(8) . . y
C35 C36 C37 123.2(11) . . y
C38 C37 C36 119.0(11) . . y
C39 C38 C37 119.1(11) . . y
C38 C39 C40 122.2(12) . . y
C39 C40 C35 120.7(10) . . y

loop_
_geom_bond_atom_site_label_1
_geom_bond_atom_site_label_2
_geom_bond_distance
_geom_bond_site_symmetry_2
_geom_bond_publ_flag
Zn1 N7 1.897(6) . y
Zn1 N3 2.012(7) . y
Zn1 N1 2.033(7) . y
Zn1 N2 2.069(7) . y
N1 C3 1.358(9) . y
N1 N4 1.397(8) . y
N2 C13 1.351(10) . y
N2 N5 1.380(8) . y
N3 C23 1.332(9) . y
N3 N6 1.392(8) . y
N4 C1 1.335(9) . y
N4 B1 1.527(11) . y
N5 C11 1.331(10) . y
N5 B1 1.550(11) . y
N6 C21 1.347(9) . y
N6 B1 1.539(11) . y
N7 C31 1.355(10) . y
N7 N8 1.375(8) . y
N8 C33 1.335(10) . y
C1 C2 1.363(11) . y
C1 C4 1.513(11) . y
C2 C3 1.391(10) . y
C3 C5 1.454(11) . y
C5 C6 1.378(12) . y
C5 C10 1.384(12) . y
C6 C7 1.407(13) . y
C7 C8 1.350(15) . y
C8 C9 1.360(15) . y
C9 C10 1.359(13) . y
C11 C12 1.356(12) . y
C11 C14 1.501(12) . y
C12 C13 1.407(11) . y
C13 C15 1.460(12) . y
C15 C16 1.377(12) . y
C15 C20 1.377(11) . y
C16 C17 1.373(14) . y
C17 C18 1.355(15) . y
C18 C19 1.364(14) . y
C19 C20 1.367(12) . y
C21 C22 1.370(11) . y
C21 C24 1.495(11) . y
C22 C23 1.393(10) . y
C23 C25 1.489(11) . y
C25 C26 1.387(11) . y
C25 C30 1.387(11) . y
C26 C27 1.390(12) . y
C27 C28 1.349(14) . y
C28 C29 1.387(13) . y
C29 C30 1.367(11) . y
C31 C32 1.373(10) . y
C31 C34 1.478(12) . y
C32 C33 1.403(11) . y
C33 C35 1.462(11) . y
C35 C36 1.389(12) . y
C35 C40 1.400(12) . y
C36 C37 1.392(13) . y
C37 C38 1.374(15) . y
C38 C39 1.355(15) . y
C39 C40 1.383(12) . y

loop_
_cod_changelog_entry_id
_cod_changelog_entry_author
_cod_changelog_entry_date
_cod_changelog_entry_text
1 'Vaitkus, Antanas' 2024-11-15T14:40:08+02:00
;
 Removed multiple data items that had the 'Y' placeholder value.
;
